data_7034297
loop_
_publ_author_name
'Bakewell, Clare'
'Fateh-Iravani, Giovanna'
'Beh, Daniel W.'
'Myers, Dominic'
'Tabthong, Sittichoke'
'Hormnirun, Pimpa'
'White, Andrew J. P.'
'Long, Nicholas'
'Williams, Charlotte K.'

_publ_section_title
;
 Comparing a series of 8-quinolinolato complexes of aluminium, titanium
 and zinc as initiators for the ring-opening polymerization of
 rac-lactide.
;
_journal_issue 27
_journal_name_full 'Dalton transactions (Cambridge, England : 2003)'
_journal_page_first 12326
_journal_page_last 12337
_journal_paper_doi 10.1039/c5dt00192g
_journal_volume 44
_journal_year 2015
_chemical_formula_moiety 'C24 H22 Cl4 N2 O2 Zn2'
_chemical_formula_sum 'C24 H22 Cl4 N2 O2 Zn2'
_chemical_formula_weight 642.98
_chemical_name_systematic
; 
 ? 
;
_space_group_IT_number 61
_symmetry_cell_setting orthorhombic
_symmetry_space_group_name_Hall '-P 2ac 2ab'
_symmetry_space_group_name_H-M 'P b c a'
_atom_sites_solution_hydrogens geom
_atom_sites_solution_primary direct
_atom_sites_solution_secondary difmap
_audit_creation_method SHELXL-97
_audit_update_record
;
2015-01-14 deposited with the CCDC.
2015-02-24 downloaded from the CCDC.
;
_cell_angle_alpha 90.00
_cell_angle_beta 90.00
_cell_angle_gamma 90.00
_cell_formula_units_Z 4
_cell_length_a 7.72046(6)
_cell_length_b 15.77008(11)
_cell_length_c 20.25661(15)
_cell_measurement_reflns_used 11512
_cell_measurement_temperature 173
_cell_measurement_theta_max 72.3816
_cell_measurement_theta_min 2.1793
_cell_volume 2466.29(3)
_computing_cell_refinement 'CrysAlis RED, Oxford Diffraction Ltd'
_computing_data_collection 'CrysAlis CCD, Oxford Diffraction Ltd'
_computing_data_reduction 'CrysAlis RED, Oxford Diffraction Ltd'
_computing_molecular_graphics 'Bruker SHELXTL'
_computing_publication_material 'Bruker SHELXTL'
_computing_structure_refinement 'SHELXL-97 (Sheldrick, 1997)'
_computing_structure_solution 'SHELXS-97 (Sheldrick, 1990)'
_diffrn_ambient_temperature 173
_diffrn_detector_area_resol_mean 8.2556
_diffrn_measured_fraction_theta_full 0.991
_diffrn_measured_fraction_theta_max 0.991
_diffrn_measurement_device_type 'OD Xcalibur PX Ultra'
_diffrn_measurement_method 'omega scans'
_diffrn_radiation_monochromator graphite
_diffrn_radiation_source 'Enhance Ultra (Cu) X-ray Source'
_diffrn_radiation_type CuK\a
_diffrn_radiation_wavelength 1.54184
_diffrn_reflns_av_R_equivalents 0.0281
_diffrn_reflns_av_sigmaI/netI 0.0132
_diffrn_reflns_limit_h_max 7
_diffrn_reflns_limit_h_min -9
_diffrn_reflns_limit_k_max 18
_diffrn_reflns_limit_k_min -19
_diffrn_reflns_limit_l_max 21
_diffrn_reflns_limit_l_min -24
_diffrn_reflns_number 18553
_diffrn_reflns_theta_full 72.53
_diffrn_reflns_theta_max 72.53
_diffrn_reflns_theta_min 4.37
_diffrn_standards_number 0
_exptl_absorpt_coefficient_mu 6.595
_exptl_absorpt_correction_T_max 0.756
_exptl_absorpt_correction_T_min 0.293
_exptl_absorpt_correction_type analytical
_exptl_absorpt_process_details
; 
CrysAlisPro, Agilent Technologies, 
Version 1.171.34.49 (release 20-01-2011 CrysAlis171 .NET) 
(compiled Jan 20 2011,15:58:25) 
Analytical numeric absorption correction using a multifaceted crystal 
model based on expressions derived by R.C. Clark & J.S. Reid. 
(Clark, R. C. & Reid, J. S. (1995). Acta Cryst. A51, 887-897) 
;
_exptl_crystal_colour 'Pale yellow'
_exptl_crystal_density_diffrn 1.732
_exptl_crystal_density_method 'not measured'
_exptl_crystal_description tablets
_exptl_crystal_F_000 1296
_exptl_crystal_size_max 0.3364
_exptl_crystal_size_mid 0.2102
_exptl_crystal_size_min 0.0432
_refine_diff_density_max 0.295
_refine_diff_density_min -0.272
_refine_diff_density_rms 0.058
_refine_ls_extinction_method none
_refine_ls_goodness_of_fit_ref 1.085
_refine_ls_hydrogen_treatment constr
_refine_ls_matrix_type full
_refine_ls_number_parameters 155
_refine_ls_number_reflns 2429
_refine_ls_number_restraints 0
_refine_ls_restrained_S_all 1.085
_refine_ls_R_factor_all 0.0310
_refine_ls_R_factor_gt 0.0273
_refine_ls_shift/su_max 0.001
_refine_ls_shift/su_mean 0.000
_refine_ls_structure_factor_coef Fsqd
_refine_ls_weighting_details 'calc w=1/[\s^2^(Fo^2^)+(0.0442P)^2^+1.2909P] where P=(Fo^2^+2Fc^2^)/3'
_refine_ls_weighting_scheme calc
_refine_ls_wR_factor_gt 0.0764
_refine_ls_wR_factor_ref 0.0787
_reflns_number_gt 2214
_reflns_number_total 2429
_reflns_threshold_expression >2sigma(I)
_cod_data_source_file c5dt00192g2.cif
_cod_data_source_block Zn-A
_cod_depositor_comments
;
The following automatic conversions were performed:

'_symmetry_cell_setting' value 'Orthorhombic' changed to
'orthorhombic' according to
/usr/data/users/saulius/crontab/automatic-downloads/rss-feeds/RSC/lib/dictionaries/cif_core.dic
dictionary named 'cif_core.dic' version 2.4.2 from 2011-04-26.

Automatic conversion script
Id: cif_fix_values 3105 2015-03-04 15:46:00Z robertas 

 Adding full bibliography for 7034296--7034298.cif.
;
_cod_original_sg_symbol_H-M Pbca
_cod_database_code 7034297

loop_
_symmetry_equiv_pos_as_xyz
'x, y, z'
'-x+1/2, -y, z+1/2'
'-x, y+1/2, -z+1/2'
'x+1/2, -y+1/2, -z'
'-x, -y, -z'
'x-1/2, y, -z-1/2'
'x, -y-1/2, z-1/2'
'-x-1/2, y-1/2, z'

loop_
_atom_site_label
_atom_site_type_symbol
_atom_site_fract_x
_atom_site_fract_y
_atom_site_fract_z
_atom_site_U_iso_or_equiv
_atom_site_adp_type
_atom_site_occupancy
_atom_site_symmetry_multiplicity
_atom_site_calc_flag
_atom_site_refinement_flags
Zn1 Zn 0.68268(4) 0.524817(16) 0.474838(13) 0.03095(11) Uani 1 1 d .
N1 N 0.6923(2) 0.63626(11) 0.53025(8) 0.0307(4) Uani 1 1 d .
C2 C 0.7493(3) 0.71214(13) 0.51243(11) 0.0350(4) Uani 1 1 d .
C3 C 0.7846(3) 0.77532(13) 0.56019(12) 0.0410(5) Uani 1 1 d .
H3A H 0.8260 0.8293 0.5466 0.049 Uiso 1 1 calc R
C4 C 0.7594(3) 0.75896(14) 0.62552(12) 0.0411(5) Uani 1 1 d .
H4A H 0.7850 0.8012 0.6575 0.049 Uiso 1 1 calc R
C5 C 0.6952(3) 0.67931(13) 0.64584(11) 0.0337(4) Uani 1 1 d .
C6 C 0.6593(3) 0.65559(14) 0.71190(11) 0.0374(5) Uani 1 1 d .
Cl6 Cl 0.70187(10) 0.72678(4) 0.77542(3) 0.05336(18) Uani 1 1 d .
C7 C 0.5904(3) 0.57867(14) 0.72668(10) 0.0377(5) Uani 1 1 d .
H7A H 0.5654 0.5643 0.7712 0.045 Uiso 1 1 calc R
C8 C 0.5562(3) 0.52027(12) 0.67580(10) 0.0331(4) Uani 1 1 d .
Cl8 Cl 0.46414(8) 0.42351(3) 0.69673(2) 0.04229(15) Uani 1 1 d .
C9 C 0.5934(3) 0.53684(12) 0.61036(10) 0.0295(4) Uani 1 1 d .
C10 C 0.6621(3) 0.61895(12) 0.59599(9) 0.0297(4) Uani 1 1 d .
C11 C 0.7737(3) 0.72961(14) 0.44033(11) 0.0444(5) Uani 1 1 d .
H11A H 0.8972 0.7267 0.4294 0.067 Uiso 1 1 calc R
H11B H 0.7294 0.7863 0.4299 0.067 Uiso 1 1 calc R
H11C H 0.7103 0.6872 0.4145 0.067 Uiso 1 1 calc R
O12 O 0.5684(2) 0.48182(8) 0.56146(6) 0.0295(3) Uani 1 1 d .
C13 C 0.8675(3) 0.47177(14) 0.42073(11) 0.0378(5) Uani 1 1 d .
H13A H 0.9389 0.4351 0.4496 0.045 Uiso 1 1 calc R
H13B H 0.8128 0.4351 0.3870 0.045 Uiso 1 1 calc R
C14 C 0.9861(3) 0.53506(18) 0.38606(12) 0.0488(6) Uani 1 1 d .
H14A H 1.0733 0.5043 0.3603 0.073 Uiso 1 1 calc R
H14B H 1.0439 0.5706 0.4191 0.073 Uiso 1 1 calc R
H14C H 0.9173 0.5709 0.3565 0.073 Uiso 1 1 calc R

loop_
_atom_site_aniso_label
_atom_site_aniso_U_11
_atom_site_aniso_U_22
_atom_site_aniso_U_33
_atom_site_aniso_U_23
_atom_site_aniso_U_13
_atom_site_aniso_U_12
Zn1 0.03954(19) 0.02659(17) 0.02671(17) -0.00270(9) 0.00331(10) -0.00160(10)
N1 0.0355(9) 0.0247(8) 0.0318(8) -0.0006(6) -0.0002(7) -0.0009(7)
C2 0.0387(11) 0.0266(9) 0.0398(11) 0.0034(8) 0.0003(9) -0.0009(9)
C3 0.0462(12) 0.0244(10) 0.0525(13) -0.0001(9) -0.0005(10) -0.0036(9)
C4 0.0472(13) 0.0289(10) 0.0472(12) -0.0089(9) -0.0068(10) -0.0019(9)
C5 0.0385(11) 0.0273(9) 0.0352(10) -0.0055(8) -0.0049(8) 0.0041(8)
C6 0.0465(13) 0.0339(11) 0.0317(10) -0.0100(8) -0.0066(9) 0.0067(9)
Cl6 0.0773(4) 0.0450(3) 0.0378(3) -0.0183(2) -0.0090(3) 0.0025(3)
C7 0.0493(13) 0.0374(11) 0.0265(10) -0.0030(8) -0.0016(9) 0.0073(10)
C8 0.0428(12) 0.0267(9) 0.0298(10) -0.0002(7) 0.0004(9) 0.0026(8)
Cl8 0.0625(4) 0.0321(3) 0.0323(3) 0.00387(19) 0.0054(2) -0.0030(2)
C9 0.0360(10) 0.0250(9) 0.0275(9) -0.0026(7) -0.0030(8) 0.0025(8)
C10 0.0343(10) 0.0267(9) 0.0280(9) -0.0023(8) -0.0030(8) 0.0030(8)
C11 0.0576(14) 0.0344(11) 0.0413(12) 0.0073(9) 0.0048(10) -0.0054(11)
O12 0.0404(8) 0.0235(6) 0.0247(6) -0.0023(5) 0.0009(6) -0.0015(5)
C13 0.0429(12) 0.0403(12) 0.0302(10) -0.0051(8) 0.0030(9) 0.0032(9)
C14 0.0447(13) 0.0621(16) 0.0397(13) -0.0010(11) 0.0039(10) 0.0004(12)

loop_
_atom_type_symbol
_atom_type_description
_atom_type_scat_dispersion_real
_atom_type_scat_dispersion_imag
_atom_type_scat_source
C C 0.0181 0.0091 'International Tables Vol C Tables 4.2.6.8 and 6.1.1.4'
H H 0.0000 0.0000 'International Tables Vol C Tables 4.2.6.8 and 6.1.1.4'
N N 0.0311 0.0180 'International Tables Vol C Tables 4.2.6.8 and 6.1.1.4'
O O 0.0492 0.0322 'International Tables Vol C Tables 4.2.6.8 and 6.1.1.4'
Cl Cl 0.3639 0.7018 'International Tables Vol C Tables 4.2.6.8 and 6.1.1.4'
Zn Zn -1.5491 0.6778 'International Tables Vol C Tables 4.2.6.8 and 6.1.1.4'

loop_
_geom_angle_atom_site_label_1
_geom_angle_atom_site_label_2
_geom_angle_atom_site_label_3
_geom_angle
_geom_angle_site_symmetry_1
_geom_angle_site_symmetry_3
C13 Zn1 O12 117.05(8) . 5_666
C13 Zn1 O12 129.36(8) . .
O12 Zn1 O12 83.46(6) 5_666 .
C13 Zn1 N1 128.80(8) . .
O12 Zn1 N1 105.43(6) 5_666 .
O12 Zn1 N1 80.54(6) . .
C13 Zn1 Zn1 136.86(7) . 5_666
O12 Zn1 Zn1 41.75(4) 5_666 5_666
O12 Zn1 Zn1 41.71(4) . 5_666
N1 Zn1 Zn1 93.90(5) . 5_666
C2 N1 C10 119.85(18) . .
C2 N1 Zn1 128.75(14) . .
C10 N1 Zn1 110.29(13) . .
N1 C2 C3 120.90(19) . .
N1 C2 C11 118.25(19) . .
C3 C2 C11 120.85(19) . .
C4 C3 C2 120.2(2) . .
C3 C4 C5 120.1(2) . .
C10 C5 C4 117.1(2) . .
C10 C5 C6 117.54(19) . .
C4 C5 C6 125.38(19) . .
C7 C6 C5 121.38(19) . .
C7 C6 Cl6 119.18(17) . .
C5 C6 Cl6 119.43(17) . .
C6 C7 C8 119.8(2) . .
C9 C8 C7 122.68(19) . .
C9 C8 Cl8 119.06(16) . .
C7 C8 Cl8 118.25(17) . .
O12 C9 C8 124.12(18) . .
O12 C9 C10 119.52(17) . .
C8 C9 C10 116.36(17) . .
N1 C10 C5 121.80(19) . .
N1 C10 C9 116.01(17) . .
C5 C10 C9 122.18(18) . .
C9 O12 Zn1 115.56(13) . 5_666
C9 O12 Zn1 110.76(12) . .
Zn1 O12 Zn1 96.54(6) 5_666 .
C14 C13 Zn1 114.21(16) . .

loop_
_geom_bond_atom_site_label_1
_geom_bond_atom_site_label_2
_geom_bond_distance
_geom_bond_site_symmetry_2
Zn1 C13 1.984(2) .
Zn1 O12 2.0761(15) 5_666
Zn1 O12 2.0776(14) .
Zn1 N1 2.0866(17) .
Zn1 Zn1 3.0998(6) 5_666
N1 C2 1.325(3) .
N1 C10 1.379(3) .
C2 C3 1.415(3) .
C2 C11 1.498(3) .
C3 C4 1.362(3) .
C4 C5 1.411(3) .
C5 C10 1.411(3) .
C5 C6 1.417(3) .
C6 C7 1.358(3) .
C6 Cl6 1.739(2) .
C7 C8 1.407(3) .
C8 C9 1.381(3) .
C8 Cl8 1.736(2) .
C9 O12 1.331(2) .
C9 C10 1.429(3) .
O12 Zn1 2.0761(15) 5_666
C13 C14 1.526(3) .
